data_2230171
loop_
_publ_author_name
'Gougeon, Patrick'
'Gall, Philippe'

_publ_section_title
;
 Pr~16~Mo~21~O~56~
;
_journal_coeditor_code WM2479
_journal_issue 5
_journal_name_full 'Acta Crystallographica Section E'
_journal_page_first i34
_journal_page_last i35
_journal_paper_doi 10.1107/S1600536811015649
_journal_volume 67
_journal_year 2011
_chemical_formula_iupac 'Pr16 Mo21 O56'
_chemical_formula_sum 'Mo21 O56 Pr16'
_chemical_formula_weight 5165.30
_chemical_name_systematic
;
hexadecapraseodymium henicosamolybdenum hexapentacontaoxide
;
_space_group_IT_number 14
_symmetry_cell_setting monoclinic
_symmetry_space_group_name_Hall '-P 2ybc'
_symmetry_space_group_name_H-M 'P 1 21/c 1'
_atom_sites_solution_primary direct
_atom_sites_solution_secondary difmap
_audit_creation_method SHELXL-97
_cell_angle_alpha 90.00
_cell_angle_beta 100.102(13)
_cell_angle_gamma 90.00
_cell_formula_units_Z 2
_cell_length_a 13.427(3)
_cell_length_b 13.3935(16)
_cell_length_c 13.318(3)
_cell_measurement_reflns_used 96298
_cell_measurement_temperature 293(2)
_cell_measurement_theta_max 44.01
_cell_measurement_theta_min 3.54
_cell_volume 2357.9(8)
_computing_cell_refinement 'COLLECT (Nonius, 1998)'
_computing_data_collection 'COLLECT (Nonius, 1998)'
_computing_data_reduction 'EvalCCD (Duisenberg et al., 20033)'
_computing_molecular_graphics 'DIAMOND (Bergerhoff, 1996)'
_computing_publication_material 'SHELXL97 (Sheldrick, 2008)'
_computing_structure_refinement 'SHELXL97 (Sheldrick, 2008)'
_computing_structure_solution 'SIR97 (Altomare <i>et al.</i>, 1999)'
_diffrn_ambient_temperature 293(2)
_diffrn_measured_fraction_theta_full 0.994
_diffrn_measured_fraction_theta_max 0.994
_diffrn_measurement_device_type 'Nonius KappaCCD'
_diffrn_measurement_method '\f scans (\k = 0) + additional \w scans'
_diffrn_radiation_monochromator graphite
_diffrn_radiation_source 'fine-focus sealed tube'
_diffrn_radiation_type MoK\a
_diffrn_radiation_wavelength 0.71073
_diffrn_reflns_av_R_equivalents 0.0397
_diffrn_reflns_av_sigmaI/netI 0.0306
_diffrn_reflns_limit_h_max 26
_diffrn_reflns_limit_h_min -21
_diffrn_reflns_limit_k_max 24
_diffrn_reflns_limit_k_min -26
_diffrn_reflns_limit_l_max 19
_diffrn_reflns_limit_l_min -26
_diffrn_reflns_number 97514
_diffrn_reflns_theta_full 44.01
_diffrn_reflns_theta_max 44.01
_diffrn_reflns_theta_min 3.54
_exptl_absorpt_coefficient_mu 21.648
_exptl_absorpt_correction_T_max 0.2160
_exptl_absorpt_correction_T_min 0.0600
_exptl_absorpt_correction_type multi-scan
_exptl_absorpt_process_details '(PLATON; Spek, 2009)'
_exptl_crystal_colour black
_exptl_crystal_density_diffrn 7.275
_exptl_crystal_density_method 'not measured'
_exptl_crystal_description 'irregular block'
_exptl_crystal_F_000 4548
_exptl_crystal_size_max 0.096
_exptl_crystal_size_mid 0.066
_exptl_crystal_size_min 0.030
_refine_diff_density_max 2.186
_refine_diff_density_min -2.342
_refine_ls_extinction_coef 0.001364(15)
_refine_ls_extinction_expression Fc^*^=kFc[1+0.001xFc^2^\l^3^/sin(2\q)]^-1/4^
_refine_ls_extinction_method 'SHELXL97 (Sheldrick, 2008)'
_refine_ls_goodness_of_fit_ref 1.130
_refine_ls_matrix_type full
_refine_ls_number_parameters 422
_refine_ls_number_reflns 18339
_refine_ls_number_restraints 0
_refine_ls_restrained_S_all 1.130
_refine_ls_R_factor_all 0.0358
_refine_ls_R_factor_gt 0.0247
_refine_ls_shift/su_max 0.003
_refine_ls_shift/su_mean 0.000
_refine_ls_structure_factor_coef Fsqd
_refine_ls_weighting_details 'calc w=1/[\s^2^(Fo^2^)+(0.0113P)^2^+11.0419P] where P=(Fo^2^+2Fc^2^)/3'
_refine_ls_weighting_scheme calc
_refine_ls_wR_factor_gt 0.0464
_refine_ls_wR_factor_ref 0.0491
_reflns_number_gt 15545
_reflns_number_total 18339
_reflns_threshold_expression I>2\s(I)
_cod_data_source_file wm2479.cif
_cod_data_source_block I
_cod_original_sg_symbol_H-M 'P 21/c'
_cod_database_code 2230171
_cod_database_fobs_code 2230171

loop_
_symmetry_equiv_pos_as_xyz
'x, y, z'
'x, -y+1/2, z+1/2'
'-x, -y, -z'
'-x, y-1/2, -z-1/2'

loop_
_atom_site_type_symbol
_atom_site_label
_atom_site_fract_x
_atom_site_fract_y
_atom_site_fract_z
_atom_site_U_iso_or_equiv
_atom_site_adp_type
_atom_site_calc_flag
_atom_site_refinement_flags
_atom_site_occupancy
_atom_site_symmetry_multiplicity
_atom_site_disorder_assembly
_atom_site_disorder_group
Pr Pr1 0.368587(12) 0.120261(11) 0.278756(11) 0.00606(2) Uani d . 1 1 . .
Pr Pr2 0.141006(11) 0.302761(11) 0.274727(10) 0.00475(2) Uani d . 1 1 . .
Pr Pr3 0.326661(12) 0.309727(11) 0.073640(11) 0.00650(2) Uani d . 1 1 . .
Pr Pr4 0.107285(12) 0.110561(11) 0.049623(11) 0.00605(2) Uani d . 1 1 . .
Pr Pr5 0.644480(11) 0.164018(11) 0.644218(10) 0.00498(2) Uani d . 1 1 . .
Pr Pr6 0.847572(11) 0.096160(12) 0.133086(11) 0.00657(2) Uani d . 1 1 . .
Pr Pr7 0.129504(11) -0.167711(11) 0.137964(10) 0.00478(2) Uani d . 1 1 . .
Pr Pr8 0.683495(11) 0.126717(11) 0.354490(11) 0.00589(2) Uani d . 1 1 . .
Mo Mo1 0.523977(17) -0.076331(16) 0.216424(15) 0.00341(3) Uani d . 1 1 . .
Mo Mo2 0.482272(17) -0.210959(16) 0.069929(16) 0.00369(3) Uani d . 1 1 . .
Mo Mo3 0.353802(16) -0.053160(16) 0.062708(15) 0.00313(3) Uani d . 1 1 . .
Mo Mo4 0.647517(16) -0.087908(16) 0.076793(15) 0.00332(3) Uani d . 1 1 . .
Mo Mo5 0.516970(16) 0.072571(16) 0.078141(15) 0.00293(3) Uani d . 1 1 . .
Mo Mo6 0.038623(17) -0.005493(16) 0.282727(15) 0.00332(3) Uani d . 1 1 . .
Mo Mo7 0.198702(16) 0.008403(16) 0.424741(16) 0.00342(3) Uani d . 1 1 . .
Mo Mo8 0.067857(16) -0.146721(16) 0.440040(15) 0.00309(3) Uani d . 1 1 . .
Mo Mo9 0.046379(17) 0.143583(16) 0.421214(15) 0.00306(3) Uani d . 1 1 . .
Mo Mo10 0.087885(16) 0.010377(16) 0.576784(15) 0.00292(3) Uani d . 1 1 . .
Mo Mo11 0.5000 0.0000 0.5000 0.00293(4) Uani d S 1 2 . .
O O1 0.66926(16) -0.09527(17) 0.23536(15) 0.0077(3) Uani d . 1 1 . .
O O2 0.37338(15) -0.05606(16) 0.21890(14) 0.0057(3) Uani d . 1 1 . .
O O3 0.53464(15) 0.07242(15) 0.23423(14) 0.0051(3) Uani d . 1 1 . .
O O4 0.50407(17) -0.22434(15) 0.22242(15) 0.0071(3) Uani d . 1 1 . .
O O5 0.53471(16) -0.07903(15) 0.38128(14) 0.0060(3) Uani d . 1 1 . .
O O6 0.63101(16) -0.24270(15) 0.08297(15) 0.0063(3) Uani d . 1 1 . .
O O7 0.33446(17) -0.20703(15) 0.06372(16) 0.0077(3) Uani d . 1 1 . .
O O8 0.47829(17) -0.22315(15) -0.07884(14) 0.0067(3) Uani d . 1 1 . .
O O9 0.45758(17) -0.37016(15) 0.05837(16) 0.0078(3) Uani d . 1 1 . .
O O10 0.36696(15) 0.10183(15) 0.08203(14) 0.0051(3) Uani d . 1 1 . .
O O11 0.32871(15) -0.06541(15) -0.09680(14) 0.0051(3) Uani d . 1 1 . .
O O12 0.20085(15) -0.04524(15) 0.04837(15) 0.0061(3) Uani d . 1 1 . .
O O13 0.79415(16) -0.10203(17) 0.08399(15) 0.0086(3) Uani d . 1 1 . .
O O14 0.02575(16) 0.13881(15) 0.26249(15) 0.0064(3) Uani d . 1 1 . .
O O15 0.04258(16) -0.15598(15) 0.28392(14) 0.0054(3) Uani d . 1 1 . .
O O16 -0.11323(15) -0.01986(15) 0.26960(14) 0.0051(3) Uani d . 1 1 . .
O O17 0.18509(16) -0.00990(16) 0.27544(15) 0.0072(3) Uani d . 1 1 . .
O O18 0.00836(16) -0.00776(15) 0.11934(15) 0.0066(3) Uani d . 1 1 . .
O O19 0.19877(15) 0.15686(15) 0.41721(15) 0.0060(3) Uani d . 1 1 . .
O O20 0.22338(16) -0.13688(15) 0.44890(15) 0.0060(3) Uani d . 1 1 . .
O O21 0.24076(15) 0.02508(15) 0.57660(14) 0.0050(3) Uani d . 1 1 . .
O O22 0.35634(16) 0.01724(16) 0.41968(15) 0.0068(3) Uani d . 1 1 . .
O O23 -0.08880(15) -0.16463(15) 0.42132(14) 0.0052(3) Uani d . 1 1 . .
O O24 0.11258(15) -0.14253(15) 0.59797(14) 0.0048(3) Uani d . 1 1 . .
O O25 0.07419(17) -0.29717(15) 0.45501(15) 0.0071(3) Uani d . 1 1 . .
O O26 0.04233(15) 0.28883(15) 0.40629(14) 0.0051(3) Uani d . 1 1 . .
O O27 0.24825(17) 0.77237(16) 0.75659(15) 0.0077(3) Uani d . 1 1 . .
O O28 0.23897(16) 0.29374(16) 0.67630(15) 0.0072(3) Uani d . 1 1 . .

loop_
_atom_site_aniso_label
_atom_site_aniso_U_11
_atom_site_aniso_U_22
_atom_site_aniso_U_33
_atom_site_aniso_U_12
_atom_site_aniso_U_13
_atom_site_aniso_U_23
Pr1 0.00832(6) 0.00590(5) 0.00427(4) 0.00187(4) 0.00198(4) 0.00071(4)
Pr2 0.00594(5) 0.00528(5) 0.00344(4) 0.00063(4) 0.00193(4) -0.00011(4)
Pr3 0.00778(5) 0.00660(5) 0.00530(5) -0.00091(4) 0.00161(4) 0.00035(4)
Pr4 0.00620(5) 0.00635(5) 0.00614(5) 0.00004(4) 0.00258(4) 0.00140(4)
Pr5 0.00504(5) 0.00558(5) 0.00447(4) -0.00028(4) 0.00125(4) -0.00010(4)
Pr6 0.00451(5) 0.01048(6) 0.00472(5) -0.00097(4) 0.00085(4) 0.00316(4)
Pr7 0.00554(5) 0.00556(5) 0.00349(4) -0.00040(4) 0.00146(4) 0.00016(4)
Pr8 0.00541(5) 0.00732(5) 0.00531(5) 0.00055(4) 0.00198(4) 0.00138(4)
Mo1 0.00429(7) 0.00431(7) 0.00188(6) 0.00019(6) 0.00121(5) -0.00003(6)
Mo2 0.00500(8) 0.00326(7) 0.00312(7) -0.00003(6) 0.00159(6) -0.00004(6)
Mo3 0.00299(7) 0.00406(7) 0.00254(6) -0.00017(6) 0.00101(5) 0.00002(6)
Mo4 0.00302(7) 0.00462(7) 0.00251(6) 0.00034(6) 0.00098(5) 0.00004(6)
Mo5 0.00336(7) 0.00351(7) 0.00215(6) -0.00021(6) 0.00109(5) -0.00029(5)
Mo6 0.00389(7) 0.00417(7) 0.00209(6) 0.00009(6) 0.00109(5) -0.00002(5)
Mo7 0.00290(7) 0.00462(7) 0.00300(7) 0.00007(6) 0.00123(5) 0.00014(6)
Mo8 0.00370(7) 0.00354(7) 0.00227(6) 0.00027(6) 0.00121(5) 0.00008(5)
Mo9 0.00366(7) 0.00310(7) 0.00260(6) -0.00003(6) 0.00107(5) 0.00022(5)
Mo10 0.00317(7) 0.00366(7) 0.00212(6) 0.00003(6) 0.00098(5) 0.00005(5)
Mo11 0.00315(10) 0.00371(10) 0.00208(9) -0.00019(8) 0.00090(8) -0.00004(8)
O1 0.0054(7) 0.0140(9) 0.0035(6) 0.0009(6) 0.0002(5) -0.0003(6)
O2 0.0048(7) 0.0096(8) 0.0032(6) -0.0007(6) 0.0022(5) 0.0009(6)
O3 0.0067(7) 0.0055(7) 0.0033(6) 0.0001(6) 0.0011(5) -0.0011(5)
O4 0.0109(8) 0.0066(7) 0.0040(6) 0.0001(6) 0.0020(6) 0.0010(6)
O5 0.0077(8) 0.0071(7) 0.0036(6) 0.0008(6) 0.0021(5) -0.0004(5)
O6 0.0073(8) 0.0058(7) 0.0065(7) 0.0014(6) 0.0030(6) 0.0005(6)
O7 0.0077(8) 0.0043(7) 0.0112(8) -0.0009(6) 0.0017(6) -0.0003(6)
O8 0.0120(8) 0.0049(7) 0.0034(6) -0.0009(6) 0.0018(6) -0.0008(5)
O9 0.0104(8) 0.0050(7) 0.0093(7) -0.0005(6) 0.0060(6) -0.0021(6)
O10 0.0054(7) 0.0057(7) 0.0045(6) 0.0002(6) 0.0016(5) 0.0000(5)
O11 0.0048(7) 0.0068(7) 0.0037(6) 0.0004(6) 0.0010(5) -0.0010(5)
O12 0.0049(7) 0.0070(7) 0.0070(7) 0.0002(6) 0.0027(5) 0.0002(6)
O13 0.0052(7) 0.0150(9) 0.0063(7) 0.0051(7) 0.0028(6) 0.0041(6)
O14 0.0095(8) 0.0048(7) 0.0046(6) 0.0001(6) 0.0009(6) 0.0008(5)
O15 0.0078(7) 0.0058(7) 0.0028(6) -0.0004(6) 0.0016(5) -0.0002(5)
O16 0.0062(7) 0.0064(7) 0.0027(6) -0.0006(6) 0.0006(5) -0.0002(5)
O17 0.0060(7) 0.0117(8) 0.0043(6) -0.0007(6) 0.0025(5) -0.0007(6)
O18 0.0086(8) 0.0073(7) 0.0048(6) -0.0005(6) 0.0032(6) 0.0002(6)
O19 0.0051(7) 0.0054(7) 0.0075(7) -0.0008(6) 0.0011(6) 0.0009(6)
O20 0.0055(7) 0.0059(7) 0.0072(7) 0.0008(6) 0.0027(6) 0.0013(6)
O21 0.0041(7) 0.0067(7) 0.0042(6) -0.0007(6) 0.0008(5) -0.0006(5)
O22 0.0045(7) 0.0096(8) 0.0065(7) -0.0005(6) 0.0015(5) 0.0013(6)
O23 0.0061(7) 0.0056(7) 0.0041(6) -0.0001(6) 0.0015(5) -0.0010(5)
O24 0.0053(7) 0.0050(7) 0.0041(6) 0.0003(5) 0.0011(5) 0.0006(5)
O25 0.0111(8) 0.0053(7) 0.0056(7) 0.0012(6) 0.0031(6) -0.0003(6)
O26 0.0066(7) 0.0049(7) 0.0042(6) -0.0011(6) 0.0017(5) 0.0007(5)
O27 0.0082(8) 0.0087(8) 0.0060(7) -0.0007(6) 0.0004(6) 0.0017(6)
O28 0.0072(8) 0.0080(8) 0.0066(7) 0.0000(6) 0.0022(6) -0.0008(6)

loop_
_atom_type_symbol
_atom_type_description
_atom_type_scat_dispersion_real
_atom_type_scat_dispersion_imag
_atom_type_scat_source
Pr Pr -0.2180 2.8214 'International Tables Vol C Tables 4.2.6.8 and 6.1.1.4'
Mo Mo -1.6832 0.6857 'International Tables Vol C Tables 4.2.6.8 and 6.1.1.4'
O O 0.0106 0.0060 'International Tables Vol C Tables 4.2.6.8 and 6.1.1.4'

loop_
_geom_angle_atom_site_label_1
_geom_angle_atom_site_label_2
_geom_angle_atom_site_label_3
_geom_angle_site_symmetry_1
_geom_angle_site_symmetry_3
_geom_angle
_geom_angle_publ_flag
O28 Pr1 O22 2_554 . 127.49(7) ?
O28 Pr1 O3 2_554 . 126.76(7) ?
O22 Pr1 O3 . . 103.26(7) ?
O28 Pr1 O2 2_554 . 109.90(7) ?
O22 Pr1 O2 . . 73.14(7) ?
O3 Pr1 O2 . . 66.81(6) ?
O28 Pr1 O6 2_554 4_666 88.52(7) ?
O22 Pr1 O6 . 4_666 80.86(7) ?
O3 Pr1 O6 . 4_666 117.38(6) ?
O2 Pr1 O6 . 4_666 153.77(6) ?
O28 Pr1 O10 2_554 . 65.55(7) ?
O22 Pr1 O10 . . 138.50(7) ?
O3 Pr1 O10 . . 65.76(6) ?
O2 Pr1 O10 . . 65.73(6) ?
O6 Pr1 O10 4_666 . 140.47(6) ?
O28 Pr1 O4 2_554 4_666 91.40(7) ?
O22 Pr1 O4 . 4_666 126.11(7) ?
O3 Pr1 O4 . 4_666 66.53(7) ?
O2 Pr1 O4 . 4_666 132.58(6) ?
O6 Pr1 O4 4_666 4_666 62.38(6) ?
O10 Pr1 O4 . 4_666 87.77(6) ?
O28 Pr1 O9 2_554 4_666 147.24(7) ?
O22 Pr1 O9 . 4_666 65.77(6) ?
O3 Pr1 O9 . 4_666 63.39(6) ?
O2 Pr1 O9 . 4_666 102.62(6) ?
O6 Pr1 O9 4_666 4_666 62.42(6) ?
O10 Pr1 O9 . 4_666 127.98(6) ?
O4 Pr1 O9 4_666 4_666 62.71(6) ?
O28 Pr1 O17 2_554 . 75.61(7) ?
O22 Pr1 O17 . . 60.13(6) ?
O3 Pr1 O17 . . 127.73(6) ?
O2 Pr1 O17 . . 60.97(6) ?
O6 Pr1 O17 4_666 . 108.61(6) ?
O10 Pr1 O17 . . 93.86(6) ?
O4 Pr1 O17 4_666 . 164.77(6) ?
O9 Pr1 O17 4_666 . 125.88(6) ?
O28 Pr1 O19 2_554 . 74.16(6) ?
O22 Pr1 O19 . . 58.45(6) ?
O3 Pr1 O19 . . 158.71(6) ?
O2 Pr1 O19 . . 112.85(6) ?
O6 Pr1 O19 4_666 . 53.05(6) ?
O10 Pr1 O19 . . 134.76(6) ?
O4 Pr1 O19 4_666 . 113.61(6) ?
O9 Pr1 O19 4_666 . 97.08(6) ?
O17 Pr1 O19 . . 55.63(5) ?
O28 Pr1 Mo2 2_554 4_666 108.58(5) ?
O22 Pr1 Mo2 . 4_666 91.89(5) ?
O3 Pr1 Mo2 . 4_666 81.64(5) ?
O2 Pr1 Mo2 . 4_666 139.98(5) ?
O6 Pr1 Mo2 4_666 4_666 35.90(5) ?
O10 Pr1 Mo2 . 4_666 123.34(5) ?
O4 Pr1 Mo2 4_666 4_666 35.80(4) ?
O9 Pr1 Mo2 4_666 4_666 38.77(4) ?
O17 Pr1 Mo2 . 4_666 141.42(4) ?
O19 Pr1 Mo2 . 4_666 87.83(4) ?
O28 Pr1 Mo11 2_554 . 157.97(5) ?
O22 Pr1 Mo11 . . 33.56(5) ?
O3 Pr1 Mo11 . . 75.23(5) ?
O2 Pr1 Mo11 . . 78.39(4) ?
O6 Pr1 Mo11 4_666 . 78.06(5) ?
O10 Pr1 Mo11 . . 134.58(4) ?
O4 Pr1 Mo11 4_666 . 97.58(4) ?
O9 Pr1 Mo11 4_666 . 34.87(4) ?
O17 Pr1 Mo11 . . 92.05(4) ?
O19 Pr1 Mo11 . . 83.81(4) ?
Mo2 Pr1 Mo11 4_666 . 69.936(13) ?
O28 Pr1 Mo1 2_554 . 129.95(5) ?
O22 Pr1 Mo1 . . 82.99(5) ?
O3 Pr1 Mo1 . . 33.39(5) ?
O2 Pr1 Mo1 . . 34.32(5) ?
O6 Pr1 Mo1 4_666 . 139.62(5) ?
O10 Pr1 Mo1 . . 66.38(4) ?
O4 Pr1 Mo1 4_666 . 99.91(5) ?
O9 Pr1 Mo1 4_666 . 77.20(4) ?
O17 Pr1 Mo1 . . 94.60(4) ?
O19 Pr1 Mo1 . . 138.91(4) ?
Mo2 Pr1 Mo1 4_666 . 108.660(15) ?
Mo11 Pr1 Mo1 . . 68.271(13) ?
O28 Pr1 Mo7 2_554 . 92.49(5) ?
O22 Pr1 Mo7 . . 35.10(5) ?
O3 Pr1 Mo7 . . 134.84(5) ?
O2 Pr1 Mo7 . . 80.32(5) ?
O6 Pr1 Mo7 4_666 . 80.38(5) ?
O10 Pr1 Mo7 . . 127.47(5) ?
O4 Pr1 Mo7 4_666 . 142.43(4) ?
O9 Pr1 Mo7 4_666 . 96.80(4) ?
O17 Pr1 Mo7 . . 33.62(4) ?
O19 Pr1 Mo7 . . 33.58(4) ?
Mo2 Pr1 Mo7 4_666 . 108.607(15) ?
Mo11 Pr1 Mo7 . . 68.262(15) ?
Mo1 Pr1 Mo7 . . 105.888(13) ?
O28 Pr1 O5 2_554 . 160.79(6) ?
O22 Pr1 O5 . . 52.26(6) ?
O3 Pr1 O5 . . 51.44(6) ?
O2 Pr1 O5 . . 50.90(6) ?
O6 Pr1 O5 4_666 . 109.36(6) ?
O10 Pr1 O5 . . 101.84(5) ?
O4 Pr1 O5 4_666 . 102.93(6) ?
O9 Pr1 O5 4_666 . 51.91(5) ?
O17 Pr1 O5 . . 91.56(6) ?
O19 Pr1 O5 . . 110.57(5) ?
Mo2 Pr1 O5 4_666 . 90.39(4) ?
Mo11 Pr1 O5 . . 32.94(3) ?
Mo1 Pr1 O5 . . 35.48(3) ?
Mo7 Pr1 O5 . . 83.96(4) ?
O28 Pr1 Mo5 2_554 . 96.06(5) ?
O22 Pr1 Mo5 . . 127.01(5) ?
O3 Pr1 Mo5 . . 32.42(4) ?
O2 Pr1 Mo5 . . 63.50(4) ?
O6 Pr1 Mo5 4_666 . 134.99(5) ?
O10 Pr1 Mo5 . . 33.47(5) ?
O4 Pr1 Mo5 4_666 . 72.74(4) ?
O9 Pr1 Mo5 4_666 . 94.82(5) ?
O17 Pr1 Mo5 . . 115.92(4) ?
O19 Pr1 Mo5 . . 168.08(4) ?
Mo2 Pr1 Mo5 4_666 . 101.978(15) ?
Mo11 Pr1 Mo5 . . 105.800(16) ?
Mo1 Pr1 Mo5 . . 44.065(7) ?
Mo7 Pr1 Mo5 . . 143.620(9) ?
O5 Pr1 Mo5 . . 76.49(3) ?
O13 Pr2 O26 4_666 . 67.88(7) ?
O13 Pr2 O28 4_666 2_554 125.37(8) ?
O26 Pr2 O28 . 2_554 142.27(7) ?
O13 Pr2 O16 4_666 4_566 71.49(7) ?
O26 Pr2 O16 . 4_566 99.88(7) ?
O28 Pr2 O16 2_554 4_566 117.70(7) ?
O13 Pr2 O15 4_666 4_566 109.90(7) ?
O26 Pr2 O15 . 4_566 66.68(7) ?
O28 Pr2 O15 2_554 4_566 123.51(7) ?
O16 Pr2 O15 4_566 4_566 67.30(7) ?
O13 Pr2 O23 4_666 4_566 135.72(7) ?
O26 Pr2 O23 . 4_566 131.32(7) ?
O28 Pr2 O23 2_554 4_566 67.70(7) ?
O16 Pr2 O23 4_566 4_566 66.23(6) ?
O15 Pr2 O23 4_566 4_566 64.98(6) ?
O13 Pr2 O14 4_666 . 129.30(7) ?
O26 Pr2 O14 . . 65.80(6) ?
O28 Pr2 O14 2_554 . 83.74(7) ?
O16 Pr2 O14 4_566 . 135.75(7) ?
O15 Pr2 O14 4_566 . 68.66(7) ?
O23 Pr2 O14 4_566 . 91.45(6) ?
O13 Pr2 O19 4_666 . 79.01(7) ?
O26 Pr2 O19 . . 63.96(7) ?
O28 Pr2 O19 2_554 . 83.00(7) ?
O16 Pr2 O19 4_566 . 150.17(6) ?
O15 Pr2 O19 4_566 . 121.01(6) ?
O23 Pr2 O19 4_566 . 143.45(6) ?
O14 Pr2 O19 . . 63.07(6) ?
O13 Pr2 O1 4_666 4_666 64.64(7) ?
O26 Pr2 O1 . 4_666 132.38(6) ?
O28 Pr2 O1 2_554 4_666 70.05(7) ?
O16 Pr2 O1 4_566 4_666 68.49(7) ?
O15 Pr2 O1 4_566 4_666 134.45(6) ?
O23 Pr2 O1 4_566 4_666 87.66(6) ?
O14 Pr2 O1 . 4_666 152.00(6) ?
O19 Pr2 O1 . 4_666 102.86(6) ?
O13 Pr2 O6 4_666 4_666 57.69(7) ?
O26 Pr2 O6 . 4_666 98.05(6) ?
O28 Pr2 O6 2_554 4_666 71.17(6) ?
O16 Pr2 O6 4_566 4_666 113.26(6) ?
O15 Pr2 O6 4_566 4_666 164.08(5) ?
O23 Pr2 O6 4_566 4_666 130.57(6) ?
O14 Pr2 O6 . 4_666 110.22(6) ?
O19 Pr2 O6 . 4_666 50.28(6) ?
O1 Pr2 O6 4_666 4_666 52.69(5) ?
Mo9 Pr2 O6 . 4_666 87.51(4) ?
O5 Pr3 O28 4_666 2_554 131.27(7) ?
O5 Pr3 O6 4_666 3_655 99.08(7) ?
O28 Pr3 O6 2_554 3_655 119.26(7) ?
O5 Pr3 O19 4_666 2_554 119.46(7) ?
O28 Pr3 O19 2_554 2_554 104.17(7) ?
O6 Pr3 O19 3_655 2_554 65.16(7) ?
O5 Pr3 O21 4_666 2_554 77.54(7) ?
O28 Pr3 O21 2_554 2_554 103.22(7) ?
O6 Pr3 O21 3_655 2_554 121.28(6) ?
O19 Pr3 O21 2_554 2_554 66.59(6) ?
O5 Pr3 O10 4_666 . 118.03(7) ?
O28 Pr3 O10 2_554 . 61.25(6) ?
O6 Pr3 O10 3_655 . 66.35(6) ?
O19 Pr3 O10 2_554 . 107.91(6) ?
O21 Pr3 O10 2_554 . 162.66(6) ?
O5 Pr3 O1 4_666 4_666 66.50(6) ?
O28 Pr3 O1 2_554 4_666 71.44(7) ?
O6 Pr3 O1 3_655 4_666 164.96(7) ?
O19 Pr3 O1 2_554 4_666 124.77(6) ?
O21 Pr3 O1 2_554 4_666 61.64(6) ?
O10 Pr3 O1 . 4_666 115.58(6) ?
O5 Pr3 O8 4_666 3_655 64.79(7) ?
O28 Pr3 O8 2_554 3_655 106.97(7) ?
O6 Pr3 O8 3_655 3_655 61.22(6) ?
O19 Pr3 O8 2_554 3_655 125.94(6) ?
O21 Pr3 O8 2_554 3_655 141.59(6) ?
O10 Pr3 O8 . 3_655 55.39(6) ?
O1 Pr3 O8 4_666 3_655 106.69(6) ?
O5 Pr3 O22 4_666 2_554 61.50(6) ?
O28 Pr3 O22 2_554 2_554 157.42(6) ?
O6 Pr3 O22 3_655 2_554 68.85(6) ?
O19 Pr3 O22 2_554 2_554 58.31(6) ?
O21 Pr3 O22 2_554 2_554 58.19(6) ?
O10 Pr3 O22 . 2_554 134.41(5) ?
O1 Pr3 O22 4_666 2_554 105.53(6) ?
O8 Pr3 O22 3_655 2_554 95.39(6) ?
O5 Pr3 O23 4_666 4_566 131.48(6) ?
O28 Pr3 O23 2_554 4_566 57.46(6) ?
O6 Pr3 O23 3_655 4_566 116.05(6) ?
O19 Pr3 O23 2_554 4_566 57.29(6) ?
O21 Pr3 O23 2_554 4_566 56.20(6) ?
O10 Pr3 O23 . 4_566 106.66(5) ?
O1 Pr3 O23 4_666 4_566 78.28(6) ?
O8 Pr3 O23 3_655 4_566 161.96(5) ?
O22 Pr3 O23 2_554 4_566 99.97(5) ?
O5 Pr3 O4 4_666 4_666 58.38(6) ?
O28 Pr3 O4 2_554 4_666 77.51(6) ?
O6 Pr3 O4 3_655 4_666 115.52(6) ?
O19 Pr3 O4 2_554 4_666 177.68(6) ?
O21 Pr3 O4 2_554 4_666 111.58(6) ?
O10 Pr3 O4 . 4_666 74.26(5) ?
O1 Pr3 O4 4_666 4_666 54.08(6) ?
O8 Pr3 O4 3_655 4_666 54.48(5) ?
O22 Pr3 O4 2_554 4_666 119.64(5) ?
O23 Pr3 O4 4_566 4_666 123.16(5) ?
O18 Pr4 O26 . 2_554 123.01(7) ?
O18 Pr4 O13 . 3_655 132.96(8) ?
O26 Pr4 O13 2_554 3_655 66.63(7) ?
O18 Pr4 O12 . . 75.77(7) ?
O26 Pr4 O12 2_554 . 126.69(7) ?
O13 Pr4 O12 3_655 . 66.55(7) ?
O18 Pr4 O28 . 2_554 116.60(7) ?
O26 Pr4 O28 2_554 2_554 111.05(7) ?
O13 Pr4 O28 3_655 2_554 96.05(7) ?
O12 Pr4 O28 . 2_554 97.80(7) ?
O18 Pr4 O25 . 4_566 75.56(7) ?
O26 Pr4 O25 2_554 4_566 61.52(6) ?
O13 Pr4 O25 3_655 4_566 127.77(6) ?
O12 Pr4 O25 . 4_566 148.06(7) ?
O28 Pr4 O25 2_554 4_566 107.41(7) ?
O18 Pr4 O18 . 3 73.76(7) ?
O26 Pr4 O18 2_554 3 64.37(6) ?
O13 Pr4 O18 3_655 3 71.75(7) ?
O12 Pr4 O18 . 3 77.96(6) ?
O28 Pr4 O18 2_554 3 167.80(6) ?
O25 Pr4 O18 4_566 3 80.80(6) ?
O18 Pr4 O23 . 4_566 123.28(6) ?
O26 Pr4 O23 2_554 4_566 61.01(6) ?
O13 Pr4 O23 3_655 4_566 102.05(7) ?
O12 Pr4 O23 . 4_566 154.05(6) ?
O28 Pr4 O23 2_554 4_566 59.01(6) ?
O25 Pr4 O23 4_566 4_566 57.50(6) ?
O18 Pr4 O23 3 4_566 122.07(6) ?
O18 Pr4 O14 . . 55.49(6) ?
O26 Pr4 O14 2_554 . 120.34(6) ?
O13 Pr4 O14 3_655 . 166.13(7) ?
O12 Pr4 O14 . . 111.11(6) ?
O28 Pr4 O14 2_554 . 70.44(6) ?
O25 Pr4 O14 4_566 . 61.83(6) ?
O18 Pr4 O14 3 . 121.76(6) ?
O23 Pr4 O14 4_566 . 74.09(5) ?
O18 Pr4 O17 . . 56.09(6) ?
O26 Pr4 O17 2_554 . 171.82(6) ?
O13 Pr4 O17 3_655 . 120.52(6) ?
O12 Pr4 O17 . . 61.48(6) ?
O28 Pr4 O17 2_554 . 65.61(6) ?
O25 Pr4 O17 4_566 . 111.66(6) ?
O18 Pr4 O17 3 . 120.47(6) ?
O23 Pr4 O17 4_566 . 111.96(5) ?
O14 Pr4 O17 . . 51.77(5) ?
O18 Pr4 O10 . . 123.77(6) ?
O26 Pr4 O10 2_554 . 109.97(6) ?
O13 Pr4 O10 3_655 . 54.02(6) ?
O12 Pr4 O10 . . 57.27(6) ?
O28 Pr4 O10 2_554 . 50.75(6) ?
O25 Pr4 O10 4_566 . 154.38(5) ?
O18 Pr4 O10 3 . 118.81(5) ?
O23 Pr4 O10 4_566 . 96.94(5) ?
O14 Pr4 O10 . . 112.67(5) ?
O17 Pr4 O10 . . 74.12(5) ?
O8 Pr5 O27 4_666 4_657 97.98(8) ?
O8 Pr5 O20 4_666 3_656 117.25(7) ?
O27 Pr5 O20 4_657 3_656 86.91(8) ?
O8 Pr5 O2 4_666 3_656 122.07(7) ?
O27 Pr5 O2 4_657 3_656 94.65(7) ?
O20 Pr5 O2 3_656 3_656 119.72(7) ?
O8 Pr5 O22 4_666 3_656 122.38(7) ?
O27 Pr5 O22 4_657 3_656 138.92(7) ?
O20 Pr5 O22 3_656 3_656 68.98(7) ?
O2 Pr5 O22 3_656 3_656 71.56(7) ?
O8 Pr5 O5 4_666 3_656 69.86(7) ?
O27 Pr5 O5 4_657 3_656 144.73(7) ?
O20 Pr5 O5 3_656 3_656 128.29(7) ?
O2 Pr5 O5 3_656 3_656 67.77(7) ?
O22 Pr5 O5 3_656 3_656 66.29(6) ?
O8 Pr5 O9 4_666 4_666 63.29(7) ?
O27 Pr5 O9 4_657 4_666 143.01(7) ?
O20 Pr5 O9 3_656 4_666 76.02(7) ?
O2 Pr5 O9 3_656 4_666 122.33(7) ?
O22 Pr5 O9 3_656 4_666 63.91(6) ?
O5 Pr5 O9 3_656 4_666 61.94(6) ?
O8 Pr5 O4 4_666 3_656 62.59(6) ?
O27 Pr5 O4 4_657 3_656 84.51(7) ?
O20 Pr5 O4 3_656 3_656 171.27(6) ?
O2 Pr5 O4 3_656 3_656 62.77(6) ?
O22 Pr5 O4 3_656 3_656 118.99(6) ?
O5 Pr5 O4 3_656 3_656 60.36(6) ?
O9 Pr5 O4 4_666 3_656 110.19(6) ?
O8 Pr5 O17 4_666 3_656 177.60(6) ?
O27 Pr5 O17 4_657 3_656 82.68(7) ?
O20 Pr5 O17 3_656 3_656 60.44(6) ?
O2 Pr5 O17 3_656 3_656 60.08(6) ?
O22 Pr5 O17 3_656 3_656 56.68(6) ?
O5 Pr5 O17 3_656 3_656 110.88(6) ?
O9 Pr5 O17 4_666 3_656 114.88(6) ?
O4 Pr5 O17 3_656 3_656 119.80(5) ?
O8 Pr5 O7 4_666 4_666 60.05(6) ?
O27 Pr5 O7 4_657 4_666 90.83(7) ?
O20 Pr5 O7 3_656 4_666 57.35(6) ?
O2 Pr5 O7 3_656 4_666 173.67(6) ?
O22 Pr5 O7 3_656 4_666 102.19(6) ?
O5 Pr5 O7 3_656 4_666 109.12(6) ?
O9 Pr5 O7 4_666 4_666 52.31(6) ?
O4 Pr5 O7 3_656 4_666 121.07(5) ?
O17 Pr5 O7 3_656 4_666 117.69(5) ?
Mo11 Pr5 O7 . 4_666 89.33(4) ?
O25 Pr6 O11 4_666 3_655 123.47(7) ?
O25 Pr6 O16 4_666 1_655 139.50(8) ?
O11 Pr6 O16 3_655 1_655 96.98(7) ?
O25 Pr6 O12 4_666 3_655 74.38(7) ?
O11 Pr6 O12 3_655 3_655 70.86(7) ?
O16 Pr6 O12 1_655 3_655 123.29(7) ?
O25 Pr6 O18 4_666 1_655 80.34(7) ?
O11 Pr6 O18 3_655 1_655 134.81(7) ?
O16 Pr6 O18 1_655 1_655 68.25(7) ?
O12 Pr6 O18 3_655 1_655 82.16(7) ?
O25 Pr6 O14 4_666 1_655 76.00(7) ?
O11 Pr6 O14 3_655 1_655 153.15(6) ?
O16 Pr6 O14 1_655 1_655 66.77(6) ?
O12 Pr6 O14 3_655 1_655 135.75(6) ?
O18 Pr6 O14 1_655 1_655 60.94(6) ?
O25 Pr6 O27 4_666 3_666 100.30(7) ?
O11 Pr6 O27 3_655 3_666 71.10(7) ?
O16 Pr6 O27 1_655 3_666 94.09(6) ?
O12 Pr6 O27 3_655 3_666 128.86(6) ?
O18 Pr6 O27 1_655 3_666 148.32(6) ?
O14 Pr6 O27 1_655 3_666 88.24(6) ?
O25 Pr6 O13 4_666 . 127.69(7) ?
O11 Pr6 O13 3_655 . 65.22(6) ?
O16 Pr6 O13 1_655 . 64.67(6) ?
O12 Pr6 O13 3_655 . 59.98(6) ?
O18 Pr6 O13 1_655 . 69.99(6) ?
O14 Pr6 O13 1_655 . 120.17(6) ?
O27 Pr6 O13 3_666 . 127.38(6) ?
O25 Pr6 O7 4_666 3_655 70.87(7) ?
O11 Pr6 O7 3_655 3_655 52.60(6) ?
O16 Pr6 O7 1_655 3_655 149.53(6) ?
O12 Pr6 O7 3_655 3_655 51.17(6) ?
O18 Pr6 O7 1_655 3_655 129.72(6) ?
O14 Pr6 O7 1_655 3_655 141.24(5) ?
O27 Pr6 O7 3_666 3_655 78.60(6) ?
O13 Pr6 O7 . 3_655 96.22(5) ?
Mo6 Pr6 O7 1_655 3_655 170.08(4) ?
Mo3 Pr6 O7 3_655 3_655 34.29(3) ?
O25 Pr6 O24 4_666 3_656 114.48(6) ?
O11 Pr6 O24 3_655 3_656 101.71(6) ?
O16 Pr6 O24 1_655 3_656 51.31(6) ?
O12 Pr6 O24 3_655 3_656 171.00(6) ?
O18 Pr6 O24 1_655 3_656 100.54(5) ?
O14 Pr6 O24 1_655 3_656 51.45(5) ?
O27 Pr6 O24 3_666 3_656 50.00(5) ?
O13 Pr6 O24 . 3_656 112.68(5) ?
Mo6 Pr6 O24 1_655 3_656 59.82(3) ?
Mo3 Pr6 O24 3_655 3_656 137.95(3) ?
O7 Pr6 O24 3_655 3_656 128.58(5) ?
O12 Pr7 O26 . 4_556 121.27(7) ?
O12 Pr7 O15 . . 131.23(7) ?
O26 Pr7 O15 4_556 . 68.32(7) ?
O12 Pr7 O25 . 2_544 73.01(7) ?
O26 Pr7 O25 4_556 2_544 65.97(7) ?
O15 Pr7 O25 . 2_544 134.12(7) ?
O12 Pr7 O27 . 2_554 116.68(7) ?
O26 Pr7 O27 4_556 2_554 120.92(7) ?
O15 Pr7 O27 . 2_554 82.68(7) ?
O25 Pr7 O27 2_544 2_554 124.88(7) ?
O12 Pr7 O24 . 2_544 127.76(7) ?
O26 Pr7 O24 4_556 2_544 70.12(7) ?
O15 Pr7 O24 . 2_544 100.91(6) ?
O25 Pr7 O24 2_544 2_544 67.07(6) ?
O27 Pr7 O24 2_554 2_544 66.43(6) ?
O12 Pr7 O18 . . 71.75(7) ?
O26 Pr7 O18 4_556 . 67.74(7) ?
O15 Pr7 O18 . . 69.78(6) ?
O25 Pr7 O18 2_544 . 89.33(7) ?
O27 Pr7 O18 2_554 . 145.73(6) ?
O24 Pr7 O18 2_544 . 137.26(6) ?
O12 Pr7 O17 . . 73.63(7) ?
O26 Pr7 O17 4_556 . 119.09(6) ?
O15 Pr7 O17 . . 62.76(6) ?
O25 Pr7 O17 2_544 . 141.92(6) ?
O27 Pr7 O17 2_554 . 86.69(7) ?
O24 Pr7 O17 2_544 . 150.79(6) ?
O18 Pr7 O17 . . 62.98(6) ?
O12 Pr7 O7 . . 59.55(6) ?
O26 Pr7 O7 4_556 . 139.28(6) ?
O15 Pr7 O7 . . 146.36(6) ?
O25 Pr7 O7 2_544 . 77.56(7) ?
O27 Pr7 O7 2_554 . 66.56(7) ?
O24 Pr7 O7 2_544 . 79.67(6) ?
O18 Pr7 O7 . . 131.30(6) ?
O17 Pr7 O7 . . 100.65(6) ?
O12 Pr7 O2 . . 54.92(6) ?
O26 Pr7 O2 4_556 . 168.96(6) ?
O15 Pr7 O2 . . 105.81(6) ?
O25 Pr7 O2 2_544 . 118.50(6) ?
O27 Pr7 O2 2_554 . 65.95(6) ?
O24 Pr7 O2 2_544 . 120.76(6) ?
O18 Pr7 O2 . . 101.66(6) ?
O17 Pr7 O2 . . 50.72(5) ?
O7 Pr7 O2 . . 50.07(5) ?
O27 Pr8 O21 3_666 3_656 123.74(7) ?
O27 Pr8 O9 3_666 4_666 137.61(7) ?
O21 Pr8 O9 3_656 4_666 98.57(7) ?
O27 Pr8 O3 3_666 . 97.20(7) ?
O21 Pr8 O3 3_656 . 104.08(7) ?
O9 Pr8 O3 4_666 . 72.33(7) ?
O27 Pr8 O7 3_666 4_666 80.67(7) ?
O21 Pr8 O7 3_656 4_666 131.05(7) ?
O9 Pr8 O7 4_666 4_666 68.21(7) ?
O3 Pr8 O7 . 4_666 114.77(7) ?
O27 Pr8 O20 3_666 3_656 115.06(7) ?
O21 Pr8 O20 3_656 3_656 64.91(6) ?
O9 Pr8 O20 4_666 3_656 78.45(7) ?
O3 Pr8 O20 . 3_656 146.87(6) ?
O7 Pr8 O20 4_666 3_656 66.27(7) ?
O27 Pr8 O24 3_666 3_656 66.76(7) ?
O21 Pr8 O24 3_656 3_656 68.35(6) ?
O9 Pr8 O24 4_666 3_656 137.75(7) ?
O3 Pr8 O24 . 3_656 148.66(6) ?
O7 Pr8 O24 4_666 3_656 89.96(7) ?
O20 Pr8 O24 3_656 3_656 59.47(6) ?
O27 Pr8 O4 3_666 4_666 79.08(7) ?
O21 Pr8 O4 3_656 4_666 154.64(6) ?
O9 Pr8 O4 4_666 4_666 60.23(6) ?
O3 Pr8 O4 . 4_666 58.26(6) ?
O7 Pr8 O4 4_666 4_666 57.42(6) ?
O20 Pr8 O4 3_656 4_666 118.58(6) ?
O24 Pr8 O4 3_656 4_666 136.45(6) ?
O27 Pr8 O1 3_666 . 102.21(7) ?
O21 Pr8 O1 3_656 . 53.99(6) ?
O9 Pr8 O1 4_666 . 105.11(6) ?
O3 Pr8 O1 . . 56.95(6) ?
O7 Pr8 O1 4_666 . 171.34(6) ?
O20 Pr8 O1 3_656 . 118.74(6) ?
O24 Pr8 O1 3_656 . 98.69(6) ?
O4 Pr8 O1 4_666 . 114.81(5) ?
O27 Pr8 O5 3_666 . 146.50(6) ?
O21 Pr8 O5 3_656 . 59.73(6) ?
O9 Pr8 O5 4_666 . 56.10(6) ?
O3 Pr8 O5 . . 53.80(6) ?
O7 Pr8 O5 4_666 . 124.13(6) ?
O20 Pr8 O5 3_656 . 96.76(5) ?
O24 Pr8 O5 3_656 . 128.08(5) ?
O4 Pr8 O5 4_666 . 95.30(5) ?
O1 Pr8 O5 . . 50.03(5) ?
Mo2 Pr8 O5 4_666 . 93.39(4) ?
O27 Pr8 O11 3_666 3_655 57.68(6) ?
O21 Pr8 O11 3_656 3_655 96.93(6) ?
O9 Pr8 O11 4_666 3_655 125.09(6) ?
O3 Pr8 O11 . 3_655 52.83(6) ?
O7 Pr8 O11 4_666 3_655 129.91(6) ?
O20 Pr8 O11 3_656 3_655 153.60(5) ?
O24 Pr8 O11 3_656 3_655 96.83(5) ?
O4 Pr8 O11 4_666 3_655 86.23(5) ?
O1 Pr8 O11 . 3_655 48.79(5) ?
Mo2 Pr8 O11 4_666 3_655 121.40(3) ?
O5 Pr8 O11 . 3_655 89.18(5) ?
O1 Mo1 O4 . . 90.21(9) ?
O1 Mo1 O3 . . 93.74(9) ?
O4 Mo1 O3 . . 169.69(8) ?
O1 Mo1 O2 . . 171.74(8) ?
O4 Mo1 O2 . . 89.51(9) ?
O3 Mo1 O2 . . 85.22(8) ?
O1 Mo1 O5 . . 88.83(8) ?
O4 Mo1 O5 . . 85.93(8) ?
O3 Mo1 O5 . . 84.64(8) ?
O2 Mo1 O5 . . 82.92(8) ?
O7 Mo2 O8 . . 96.31(9) ?
O7 Mo2 O4 . . 90.68(9) ?
O8 Mo2 O4 . . 168.06(9) ?
O7 Mo2 O6 . . 169.07(8) ?
O8 Mo2 O6 . . 85.49(9) ?
O4 Mo2 O6 . . 85.86(9) ?
O7 Mo2 O9 . . 83.26(8) ?
O8 Mo2 O9 . . 82.55(8) ?
O4 Mo2 O9 . . 88.70(8) ?
O6 Mo2 O9 . . 86.30(8) ?
O12 Mo3 O2 . . 92.52(8) ?
O12 Mo3 O7 . . 85.81(8) ?
O2 Mo3 O7 . . 88.20(8) ?
O12 Mo3 O10 . . 91.26(8) ?
O2 Mo3 O10 . . 84.33(8) ?
O7 Mo3 O10 . . 171.84(8) ?
O12 Mo3 O11 . . 85.92(8) ?
O2 Mo3 O11 . . 174.12(8) ?
O7 Mo3 O11 . . 86.04(8) ?
O10 Mo3 O11 . . 101.36(8) ?
O13 Mo4 O1 . . 89.13(8) ?
O13 Mo4 O11 . 3_655 87.65(9) ?
O1 Mo4 O11 . 3_655 85.76(8) ?
O13 Mo4 O6 . . 90.85(9) ?
O1 Mo4 O6 . . 84.84(8) ?
O11 Mo4 O6 3_655 . 170.50(8) ?
O13 Mo4 O10 . 3_655 87.45(8) ?
O1 Mo4 O10 . 3_655 171.74(8) ?
O11 Mo4 O10 3_655 3_655 101.60(7) ?
O6 Mo4 O10 . 3_655 87.69(8) ?
O8 Mo5 O11 3_655 3_655 90.91(9) ?
O8 Mo5 O3 3_655 . 89.91(8) ?
O11 Mo5 O3 3_655 . 86.69(8) ?
O8 Mo5 O10 3_655 . 80.79(8) ?
O11 Mo5 O10 3_655 . 168.31(8) ?
O3 Mo5 O10 . . 85.09(8) ?
O14 Mo6 O17 . . 94.99(9) ?
O14 Mo6 O15 . . 172.30(8) ?
O17 Mo6 O15 . . 86.89(9) ?
O14 Mo6 O16 . . 91.07(9) ?
O17 Mo6 O16 . . 169.53(8) ?
O15 Mo6 O16 . . 86.01(8) ?
O14 Mo6 O18 . . 82.97(8) ?
O17 Mo6 O18 . . 87.88(8) ?
O15 Mo6 O18 . . 89.65(8) ?
O16 Mo6 O18 . . 84.39(8) ?
O17 Mo7 O20 . . 91.42(9) ?
O17 Mo7 O19 . . 94.23(9) ?
O20 Mo7 O19 . . 169.39(8) ?
O17 Mo7 O21 . . 169.19(8) ?
O20 Mo7 O21 . . 86.37(8) ?
O19 Mo7 O21 . . 86.41(8) ?
O17 Mo7 O22 . . 83.83(8) ?
O20 Mo7 O22 . . 85.49(8) ?
O19 Mo7 O22 . . 86.20(8) ?
O21 Mo7 O22 . . 85.45(8) ?
O25 Mo8 O15 . . 92.08(8) ?
O25 Mo8 O20 . . 91.90(8) ?
O15 Mo8 O20 . . 92.72(8) ?
O25 Mo8 O24 . . 85.85(8) ?
O15 Mo8 O24 . . 172.66(8) ?
O20 Mo8 O24 . . 80.33(8) ?
O25 Mo8 O23 . . 85.50(8) ?
O15 Mo8 O23 . . 83.56(8) ?
O20 Mo8 O23 . . 175.37(8) ?
O24 Mo8 O23 . . 103.26(8) ?
O26 Mo9 O19 . . 85.50(8) ?
O26 Mo9 O14 . . 86.05(8) ?
O19 Mo9 O14 . . 86.13(8) ?
O26 Mo9 O23 . 3_556 88.03(8) ?
O19 Mo9 O23 . 3_556 85.27(8) ?
O14 Mo9 O23 . 3_556 169.91(8) ?
O26 Mo9 O24 . 3_556 89.13(8) ?
O19 Mo9 O24 . 3_556 170.52(8) ?
O14 Mo9 O24 . 3_556 85.71(8) ?
O23 Mo9 O24 3_556 3_556 102.38(8) ?
O16 Mo10 O21 3_556 . 90.25(8) ?
O16 Mo10 O23 3_556 3_556 85.71(8) ?
O21 Mo10 O23 . 3_556 84.30(8) ?
O16 Mo10 O24 3_556 . 85.99(8) ?
O21 Mo10 O24 . . 87.67(8) ?
O23 Mo10 O24 3_556 . 168.42(8) ?
O5 Mo11 O5 3_656 . 180.0000(10) ?
O5 Mo11 O9 3_656 2_545 91.74(8) ?
O5 Mo11 O9 . 2_545 88.26(8) ?
O5 Mo11 O9 3_656 4_666 88.26(8) ?
O5 Mo11 O9 . 4_666 91.74(8) ?
O9 Mo11 O9 2_545 4_666 180.00(6) ?
O5 Mo11 O22 3_656 . 91.39(8) ?
O5 Mo11 O22 . . 88.61(8) ?
O9 Mo11 O22 2_545 . 89.70(9) ?
O9 Mo11 O22 4_666 . 90.30(9) ?
O5 Mo11 O22 3_656 3_656 88.61(8) ?
O5 Mo11 O22 . 3_656 91.39(8) ?
O9 Mo11 O22 2_545 3_656 90.30(9) ?
O9 Mo11 O22 4_666 3_656 89.70(9) ?
O22 Mo11 O22 . 3_656 180.0 ?

loop_
_geom_bond_atom_site_label_1
_geom_bond_atom_site_label_2
_geom_bond_site_symmetry_2
_geom_bond_distance
_geom_bond_publ_flag
Pr1 O28 2_554 2.320(2) y
Pr1 O22 . 2.358(2) y
Pr1 O3 . 2.489(2) y
Pr1 O2 . 2.497(2) y
Pr1 O6 4_666 2.599(2) y
Pr1 O10 . 2.628(2) y
Pr1 O4 4_666 2.695(2) y
Pr1 O9 4_666 2.897(2) y
Pr1 O17 . 3.012(2) y
Pr1 O19 . 3.212(2) y
Pr2 O13 4_666 2.313(2) y
Pr2 O26 . 2.382(2) y
Pr2 O28 2_554 2.392(2) y
Pr2 O16 4_566 2.461(2) y
Pr2 O15 4_566 2.513(2) y
Pr2 O23 4_566 2.6186(19) y
Pr2 O14 . 2.675(2) y
Pr2 O19 . 2.739(2) y
Pr2 O1 4_666 2.914(2) y
Pr3 O5 4_666 2.378(2) y
Pr3 O28 2_554 2.396(2) y
Pr3 O6 3_655 2.428(2) y
Pr3 O19 2_554 2.497(2) y
Pr3 O21 2_554 2.499(2) y
Pr3 O10 . 2.835(2) y
Pr3 O1 4_666 2.836(2) y
Pr3 O8 3_655 2.854(2) y
Pr3 O22 2_554 3.166(2) y
Pr3 O23 4_566 3.225(2) y
Pr3 O4 4_666 3.253(2) y
Pr4 O18 . 2.360(2) y
Pr4 O26 2_554 2.3740(19) y
Pr4 O13 3_655 2.399(2) y
Pr4 O12 . 2.437(2) y
Pr4 O28 2_554 2.563(2) y
Pr4 O25 4_566 2.723(2) y
Pr4 O18 3 2.854(2) y
Pr4 O23 4_566 3.051(2) y
Pr4 O14 . 3.235(2) y
Pr4 O17 . 3.411(2) y
Pr4 O10 . 3.439(2) y
Pr5 O8 4_666 2.293(2) y
Pr5 O27 4_657 2.293(2) y
Pr5 O20 3_656 2.364(2) y
Pr5 O2 3_656 2.372(2) y
Pr5 O22 3_656 2.572(2) y
Pr5 O5 3_656 2.629(2) y
Pr5 O9 4_666 2.841(2) y
Pr5 O4 3_656 3.005(2) y
Pr5 O17 3_656 3.128(2) y
Pr6 O25 4_666 2.226(2) y
Pr6 O11 3_655 2.367(2) y
Pr6 O16 1_655 2.3794(19) y
Pr6 O12 3_655 2.485(2) y
Pr6 O18 1_655 2.602(2) y
Pr6 O14 1_655 2.752(2) y
Pr6 O27 3_666 2.753(2) y
Pr6 O13 . 2.797(2) y
Pr7 O12 . 2.331(2) y
Pr7 O26 4_556 2.352(2) y
Pr7 O15 . 2.442(2) y
Pr7 O25 2_544 2.465(2) y
Pr7 O27 2_554 2.474(2) y
Pr7 O24 2_544 2.598(2) y
Pr7 O18 . 2.675(2) y
Pr7 O17 . 2.810(2) y
Pr7 O7 . 3.128(2) y
Pr8 O27 3_666 2.309(2) y
Pr8 O21 3_656 2.384(2) y
Pr8 O9 4_666 2.389(2) y
Pr8 O3 . 2.442(2) y
Pr8 O7 4_666 2.509(2) y
Pr8 O20 3_656 2.700(2) y
Pr8 O24 3_656 2.708(2) y
Pr8 O4 4_666 3.235(2) y
Pr8 O1 . 3.360(2) y
Mo1 O1 . 1.939(2) y
Mo1 O4 . 2.004(2) y
Mo1 O3 . 2.009(2) y
Mo1 O2 . 2.046(2) y
Mo1 O5 . 2.175(2) y
Mo1 Mo2 . 2.6435(5) y
Mo1 Mo4 . 2.7048(6) y
Mo1 Mo5 . 2.7050(4) y
Mo1 Mo3 . 2.8049(7) y
Mo2 O7 . 1.973(2) y
Mo2 O8 . 1.979(2) y
Mo2 O4 . 2.008(2) y
Mo2 O6 . 2.019(2) y
Mo2 O9 . 2.159(2) y
Mo2 Mo5 3_655 2.7076(5) y
Mo2 Mo3 . 2.7191(4) y
Mo2 Mo4 . 2.7525(5) y
Mo3 O12 . 2.032(2) y
Mo3 O2 . 2.0508(19) y
Mo3 O7 . 2.077(2) y
Mo3 O10 . 2.095(2) y
Mo3 O11 . 2.0981(19) y
Mo3 Mo4 3_655 2.6477(4) y
Mo3 Mo5 . 2.7423(5) y
Mo3 Mo5 3_655 2.7819(6) y
Mo4 O13 . 1.963(2) y
Mo4 O1 . 2.083(2) y
Mo4 O11 3_655 2.088(2) y
Mo4 O6 . 2.088(2) y
Mo4 O10 3_655 2.0982(19) y
Mo4 Mo3 3_655 2.6477(4) y
Mo4 Mo5 3_655 2.7530(6) y
Mo4 Mo5 . 2.7756(4) y
Mo5 O8 3_655 2.018(2) y
Mo5 O11 3_655 2.045(2) y
Mo5 O3 . 2.0506(19) y
Mo5 O10 . 2.061(2) y
Mo5 Mo2 3_655 2.7076(5) y
Mo5 Mo4 3_655 2.7530(6) y
Mo5 Mo3 3_655 2.7819(6) y
Mo5 Mo5 3_655 2.8260(6) y
Mo6 O14 . 1.955(2) y
Mo6 O17 . 1.987(2) y
Mo6 O15 . 2.016(2) y
Mo6 O16 . 2.025(2) y
Mo6 O18 . 2.143(2) y
Mo6 Mo7 . 2.6087(6) y
Mo6 Mo9 . 2.7077(4) y
Mo6 Mo10 3_556 2.7396(6) y
Mo6 Mo8 . 2.7987(5) y
Mo7 O17 . 1.980(2) y
Mo7 O20 . 1.991(2) y
Mo7 O19 . 1.991(2) y
Mo7 O21 . 2.0146(19) y
Mo7 O22 . 2.133(2) y
Mo7 Mo10 . 2.7151(6) y
Mo7 Mo9 . 2.7257(5) y
Mo7 Mo8 . 2.7514(4) y
Mo8 O25 . 2.025(2) y
Mo8 O15 . 2.0509(19) y
Mo8 O20 . 2.075(2) y
Mo8 O24 . 2.0843(19) y
Mo8 O23 . 2.088(2) y
Mo8 Mo9 3_556 2.6006(6) y
Mo8 Mo10 3_556 2.7556(5) y
Mo8 Mo10 . 2.7648(4) y
Mo9 O26 . 1.955(2) y
Mo9 O19 . 2.064(2) y
Mo9 O14 . 2.084(2) y
Mo9 O23 3_556 2.0935(19) y
Mo9 O24 3_556 2.105(2) y
Mo9 Mo8 3_556 2.6006(6) y
Mo9 Mo10 . 2.7168(5) y
Mo9 Mo10 3_556 2.7422(4) y
Mo10 O16 3_556 2.0182(19) y
Mo10 O21 . 2.062(2) y
Mo10 O23 3_556 2.066(2) y
Mo10 O24 . 2.086(2) y
Mo10 Mo6 3_556 2.7396(6) y
Mo10 Mo9 3_556 2.7422(4) y
Mo10 Mo8 3_556 2.7556(5) y
Mo10 Mo10 3_556 2.8525(7) y
Mo11 O5 3_656 2.024(2) y
Mo11 O5 . 2.024(2) y
Mo11 O9 2_545 2.027(2) y
Mo11 O9 4_666 2.027(2) y
Mo11 O22 . 2.048(2) y
Mo11 O22 3_656 2.048(2) y
